data_7239907
loop_
_publ_author_name
'Tashiro, Shohei'
'Mitsui, Shinya'
'Burke, David W.'
'Kubota, Ryoh'
'Matsushita, Nobuyuki'
'Shionoya, Mitsuhiko'

_publ_section_title
;
 Core-shell metal-macrocycle framework (MMF): spatially selective dye
 inclusion through core-to-shell anisotropic transport along crystalline
 1D-channels connected by epitaxial growth
;
_journal_name_full CrystEngComm
_journal_paper_doi 10.1039/D0CE00120A
_journal_year 2020
_chemical_formula_moiety 'C42 H42 Br1.64 Cl4.36 N6 Pd3, C42 H42 Br2.07 Cl3.93 N6 Pd3, 2(O)'
_chemical_formula_sum 'C84 H84 Br3.69 Cl8.31 N12 O2 Pd6'
_chemical_formula_weight 2521.48
_chemical_name_systematic MMFcore
_space_group_crystal_system monoclinic
_space_group_IT_number 14
_space_group_name_Hall '-P 2ybc'
_space_group_name_H-M_alt 'P 1 21/c 1'
_atom_sites_solution_hydrogens geom
_audit_creation_date 2019-08-29
_audit_creation_method
;
Olex2 1.2
(compiled May 18 2018 14:05:52 for OlexSys, GUI svn.r5506)
;
_audit_update_record
;
2019-11-07 deposited with the CCDC.	2020-02-04 downloaded from the CCDC.
;
_cell_angle_alpha 90
_cell_angle_beta 90.516(3)
_cell_angle_gamma 90
_cell_formula_units_Z 4
_cell_length_a 20.2300(9)
_cell_length_b 53.5168(16)
_cell_length_c 14.3304(3)
_cell_measurement_reflns_used 16651
_cell_measurement_temperature 93(2)
_cell_measurement_theta_max 22.97
_cell_measurement_theta_min 2.46
_cell_volume 15514.1(9)
_computing_molecular_graphics 'Olex2 (Dolomanov et al., 2009)'
_computing_publication_material 'Olex2 (Dolomanov et al., 2009)'
_computing_structure_refinement 'ShelXL (Sheldrick, 2015)'
_diffrn_ambient_temperature 93.15
_diffrn_measured_fraction_theta_full 0.978
_diffrn_measured_fraction_theta_max 0.978
_diffrn_measurement_device_type 'Rigaku XtaLAB P200'
_diffrn_measurement_method \w
_diffrn_radiation_type MoK\a
_diffrn_radiation_wavelength 0.71073
_diffrn_reflns_av_R_equivalents 0.1222
_diffrn_reflns_av_unetI/netI 0.1243
_diffrn_reflns_Laue_measured_fraction_full 0.978
_diffrn_reflns_Laue_measured_fraction_max 0.978
_diffrn_reflns_limit_h_max 24
_diffrn_reflns_limit_h_min -23
_diffrn_reflns_limit_k_max 50
_diffrn_reflns_limit_k_min -63
_diffrn_reflns_limit_l_max 17
_diffrn_reflns_limit_l_min -16
_diffrn_reflns_number 111511
_diffrn_reflns_point_group_measured_fraction_full 0.978
_diffrn_reflns_point_group_measured_fraction_max 0.978
_diffrn_reflns_theta_full 25.000
_diffrn_reflns_theta_max 25.000
_diffrn_reflns_theta_min 2.049
_exptl_absorpt_coefficient_mu 1.805
_exptl_crystal_colour yellow
_exptl_crystal_colour_primary yellow
_exptl_crystal_density_diffrn 1.080
_exptl_crystal_description plate
_exptl_crystal_F_000 4938
_exptl_crystal_recrystallization_method 'Re-crystallisation from solvent: acetonitrile'
_exptl_crystal_size_max 0.101
_exptl_crystal_size_mid 0.071
_exptl_crystal_size_min 0.061
_refine_diff_density_max 2.424
_refine_diff_density_min -1.633
_refine_diff_density_rms 0.209
_refine_ls_extinction_method none
_refine_ls_goodness_of_fit_ref 1.088
_refine_ls_hydrogen_treatment constr
_refine_ls_matrix_type full
_refine_ls_number_parameters 1016
_refine_ls_number_reflns 26700
_refine_ls_number_restraints 1086
_refine_ls_restrained_S_all 1.071
_refine_ls_R_factor_all 0.2528
_refine_ls_R_factor_gt 0.1699
_refine_ls_shift/su_max 0.003
_refine_ls_shift/su_mean 0.000
_refine_ls_structure_factor_coef Fsqd
_refine_ls_weighting_details 'w=1/[\s^2^(Fo^2^)+(0.1772P)^2^+343.8222P] where P=(Fo^2^+2Fc^2^)/3'
_refine_ls_weighting_scheme calc
_refine_ls_wR_factor_gt 0.4275
_refine_ls_wR_factor_ref 0.4706
_reflns_Friedel_coverage 0.000
_reflns_number_gt 13937
_reflns_number_total 26700
_reflns_threshold_expression 'I > 2\s(I)'
_cod_data_source_file d0ce00120a2.cif
_cod_data_source_block MMFcore
_cod_database_code 7239907
_shelx_shelxl_version_number 2018/3
_shelx_space_group_comment
;
The symmetry employed for this shelxl refinement is uniquely defined
by the following loop, which should always be used as a source of
symmetry information in preference to the above space-group names.
They are only intended as comments.
;
_shelx_estimated_absorpt_t_max 0.898
_shelx_estimated_absorpt_t_min 0.839
_olex2_refinement_description
;
1. Fixed Uiso
 At 1.2 times of:
  All C(H) groups, All C(H,H) groups, All N(H) groups
2. Restrained distances
 N11-C71
 1.45 with sigma of 0.02
 N12-C76
 1.45 with sigma of 0.02
 N7-C84
 1.45 with sigma of 0.03
 N7-C84 \\sim N8-C49 \\sim N9-C56 \\sim N10-C63 \\sim N11-C70 \\sim N12-C77
 with sigma of 0.02
 Pd1-Cl1 \\sim Pd1-Cl2 \\sim Pd2-Cl3 \\sim Pd2-Cl4 \\sim Pd3-Cl5 \\sim Pd3-Cl6
\\sim Pd4-Cl7 \\sim Pd4-Cl8
 \\sim Pd5-Cl9 \\sim Pd5-Cl10 \\sim Pd6-Cl11 \\sim Pd6-Cl12
 with sigma of 0.02
 Pd1-Br1 \\sim Pd1-Br2 \\sim Pd2-Br3 \\sim Pd2-Br4 \\sim Pd3-Br5 \\sim Pd3-Br6
\\sim Pd4-Br7 \\sim Pd4-Br8
 \\sim Pd5-Br9 \\sim Pd5-Br10 \\sim Pd6-Br11 \\sim Pd6-Br12
 with sigma of 0.02
3. Rigid bond restraints
 Pd1, Cl1, Cl2, N1, N2, C1, C2, C3, C4, C5, C6
 with sigma for 1-2 distances of 0.01 and sigma for 1-3 distances of 0.01
 C7, C8, C9, C10, C11, C12, C13, C14
 with sigma for 1-2 distances of 0.01 and sigma for 1-3 distances of 0.01
 C21, C22, C23, C24, C25, C26, C27, C28
 with sigma for 1-2 distances of 0.01 and sigma for 1-3 distances of 0.01
 C35, C36, C37, C38, C39, C40, C41, C42
 with sigma for 1-2 distances of 0.01 and sigma for 1-3 distances of 0.01
 Pd4, Cl7, Cl8, N7, N8, C43, C44, C45, C46, C47, C48
 with sigma for 1-2 distances of 0.01 and sigma for 1-3 distances of 0.01
 C49, C50, C51, C52, C53, C54, C55, C56
 with sigma for 1-2 distances of 0.01 and sigma for 1-3 distances of 0.01
 Pd5, Cl9, Cl10, N9, N10, C57, C58, C59, C60, C61, C62
 with sigma for 1-2 distances of 0.01 and sigma for 1-3 distances of 0.01
 C63, C64, C65, C66, C67, C68, C69, C70, N10, N11
 with sigma for 1-2 distances of 0.01 and sigma for 1-3 distances of 0.01
 Pd6, Cl11, Cl12, N11, N12, C71, C72, C73, C74, C75, C76, C77, C78, C79, C80,
 C81, C82, C83, C84
 with sigma for 1-2 distances of 0.01 and sigma for 1-3 distances of 0.01
 Pd2, Cl3, Cl4, N3, N4, C15, C16, C17, C18, C19, C20
 with sigma for 1-2 distances of 0.01 and sigma for 1-3 distances of 0.01
 Pd3, Cl5, Cl6, N5, N6, C29, C30, C31, C32, C33, C34
 with sigma for 1-2 distances of 0.01 and sigma for 1-3 distances of 0.01
 Pd5, Br10
 with sigma for 1-2 distances of 0.01 and sigma for 1-3 distances of 0.01
4. Uiso/Uaniso restraints and constraints
Pd1 \\sim Cl1 \\sim Cl2 \\sim N1 \\sim N2 \\sim C1 \\sim C2 \\sim C3 \\sim C4
\\sim C5 \\sim C6: within 2A with sigma of 0.04 and sigma for terminal atoms of
0.08
C7 \\sim C8 \\sim C9 \\sim C10 \\sim C11 \\sim C12 \\sim C13 \\sim C14: within
2A with sigma of 0.04 and sigma for terminal atoms of 0.08
C21 \\sim C22 \\sim C23 \\sim C24 \\sim C25 \\sim C26 \\sim C27 \\sim C28:
within 2A with sigma of 0.04 and sigma for terminal atoms of 0.08
C35 \\sim C36 \\sim C37 \\sim C38 \\sim C39 \\sim C40 \\sim C41 \\sim C42:
within 2A with sigma of 0.04 and sigma for terminal atoms of 0.08
Pd4 \\sim Cl7 \\sim Cl8 \\sim N7 \\sim N8 \\sim C43 \\sim C44 \\sim C45 \\sim
C46 \\sim C47 \\sim C48: within 2A with sigma of 0.04 and sigma for terminal
atoms of 0.08
C49 \\sim C50 \\sim C51 \\sim C52 \\sim C53 \\sim C54 \\sim C55 \\sim C56:
within 2A with sigma of 0.04 and sigma for terminal atoms of 0.08
Pd5 \\sim Cl9 \\sim Cl10 \\sim N9 \\sim N10 \\sim C57 \\sim C58 \\sim C59 \\sim
C60 \\sim C61 \\sim C62: within 2A with sigma of 0.04 and sigma for terminal
atoms of 0.08
C63 \\sim C64 \\sim C65 \\sim C66 \\sim C67 \\sim C68 \\sim C69 \\sim C70 \\sim
N10 \\sim N11: within 2A with sigma of 0.04 and sigma for terminal atoms of 0.08
Pd6 \\sim Cl11 \\sim Cl12 \\sim N11 \\sim N12 \\sim C71 \\sim C72 \\sim C73
\\sim C74 \\sim C75 \\sim C76 \\sim C77 \\sim C78 \\sim C79 \\sim C80 \\sim C81
\\sim C82 \\sim C83 \\sim C84: within 2A with sigma of 0.04 and sigma for
terminal atoms of 0.08
Pd2 \\sim Cl3 \\sim Cl4 \\sim N3 \\sim N4 \\sim C15 \\sim C16 \\sim C17 \\sim
C18 \\sim C19 \\sim C20: within 2A with sigma of 0.04 and sigma for terminal
atoms of 0.08
Pd3 \\sim Cl5 \\sim Cl6 \\sim N5 \\sim N6 \\sim C29 \\sim C30 \\sim C31 \\sim
C32 \\sim C33 \\sim C34: within 2A with sigma of 0.01 and sigma for terminal
atoms of 0.02
Br9 \\sim Cl9 \\sim Pd5: within 1.7A with sigma of 0.04 and sigma for terminal
atoms of 0.08
Uanis(Br9) \\sim Ueq: with sigma of 0.01 and sigma for terminal atoms of 0.02
5. Rigid body (RIGU) restrains
 N10, C63
 with sigma for 1-2 distances of 0.004 and sigma for 1-3 distances of 0.004
 Br9, Cl9, Pd5
 with sigma for 1-2 distances of 0.004 and sigma for 1-3 distances of 0.004
 Br10, Pd5
 with sigma for 1-2 distances of 0.004 and sigma for 1-3 distances of 0.004
6. Others
 Sof(O2)=1-FVAR(1)
 Sof(O1)=FVAR(1)
 Sof(Br1)=1-FVAR(2)
 Sof(Cl1)=FVAR(2)
 Sof(Br2)=1-FVAR(3)
 Sof(Cl2)=FVAR(3)
 Sof(Br3)=1-FVAR(4)
 Sof(Cl3)=FVAR(4)
 Sof(Br4)=1-FVAR(5)
 Sof(Cl4)=FVAR(5)
 Sof(Br6)=1-FVAR(6)
 Sof(Cl6)=FVAR(6)
 Sof(Br5)=1-FVAR(7)
 Sof(Cl5)=FVAR(7)
 Sof(Br7)=1-FVAR(8)
 Sof(Cl7)=FVAR(8)
 Sof(Br8)=1-FVAR(9)
 Sof(Cl8)=FVAR(9)
 Sof(Br9)=1-FVAR(10)
 Sof(Cl9)=FVAR(10)
 Sof(Br10)=1-FVAR(11)
 Sof(Cl10)=FVAR(11)
 Sof(Br11)=1-FVAR(12)
 Sof(Cl11)=FVAR(12)
 Sof(Br12)=1-FVAR(13)
 Sof(Cl12)=FVAR(13)
7.a Ternary CH refined with riding coordinates:
 N1(H1), N2(H2), N3(H3A), N4(H4A), N5(H5A), N6(H6), N7(H7), N8(H8), N9(H9A),
 N10(H10A), N11(H11), N12(H12A)
7.b Secondary CH2 refined with riding coordinates:
 C7(H7A,H7B), C14(H14A,H14B), C21(H21A,H21B), C28(H28A,H28B), C35(H35A,H35B),
 C42(H42A,H42B), C49(H49A,H49B), C56(H56A,H56B), C63(H63A,H63B), C70(H70A,H70B),
  C77(H77A,H77B), C84(H84A,H84B)
7.c Aromatic/amide H refined with riding coordinates:
 C2(H2A), C3(H3), C4(H4), C5(H5), C9(H9), C10(H10), C12(H12), C13(H13),
 C16(H16), C17(H17), C18(H18), C19(H19), C23(H23), C24(H24), C26(H26), C27(H27),
  C30(H30), C31(H31), C32(H32), C33(H33), C37(H37), C38(H38), C40(H40),
 C41(H41), C44(H44), C45(H45), C46(H46), C47(H47), C51(H51), C52(H52), C54(H54),
  C55(H55), C58(H58), C59(H59), C60(H60), C61(H61), C65(H65), C66(H66),
 C68(H68), C69(H69), C72(H72), C73(H73), C74(H74), C75(H75), C79(H79), C80(H80),
  C82(H82), C83(H83)
7.d Fitted hexagon refined as free rotating group:
 C1(C2,C3,C4,C5,C6), C8(C9,C10,C11,C12,C13), C15(C16,C17,C18,C19,C20), C22(C23,
 C24,C25,C26,C27), C29(C30,C31,C32,C33,C34), C36(C37,C38,C39,C40,C41), C43(C44,
 C45,C46,C47,C48), C50(C51,C52,C53,C54,C55), C57(C58,C59,C60,C61,C62), C64(C65,
 C66,C67,C68,C69), C71(C72,C73,C74,C75,C76), C78(C79,C80,C81,C82,C83)
;
_olex2_submission_original_sample_id MMFcore
_olex2_submission_special_instructions 'No special instructions were received'

loop_
_space_group_symop_operation_xyz
'x, y, z'
'-x, y+1/2, -z+1/2'
'-x, -y, -z'
'x, -y-1/2, z-1/2'

loop_
_atom_site_label
_atom_site_type_symbol
_atom_site_fract_x
_atom_site_fract_y
_atom_site_fract_z
_atom_site_U_iso_or_equiv
_atom_site_adp_type
_atom_site_occupancy
_atom_site_site_symmetry_order
_atom_site_calc_flag
_atom_site_refinement_flags_posn
_atom_site_refinement_flags_adp
_atom_site_refinement_flags_occupancy
_atom_site_disorder_assembly
_atom_site_disorder_group
Pd1 Pd 1.02244(10) 0.48959(5) 0.82493(15) 0.1049(8) Uani 1 1 d D U . . .
Cl1 Cl 1.1138(17) 0.5016(8) 0.739(3) 0.23(3) Uani 0.50(2) 1 d D U P A 1
Cl2 Cl 0.9928(7) 0.5276(3) 0.8876(14) 0.092(5) Uani 0.61(2) 1 d D U P A 1
N1 N 1.0406(12) 0.4554(5) 0.7685(18) 0.122(6) Uani 1 1 d . U . . .
H1 H 1.088251 0.451963 0.782916 0.147 Uiso 1 1 calc R . . . .
N2 N 0.9426(10) 0.4724(4) 0.8831(13) 0.096(4) Uani 1 1 d . U . . .
H2 H 0.943205 0.477201 0.950491 0.115 Uiso 1 1 calc R . . . .
C1 C 1.0058(10) 0.4372(4) 0.8182(14) 0.133(7) Uani 1 1 d . U . . .
C2 C 1.0174(10) 0.4117(4) 0.8107(15) 0.141(8) Uani 1 1 d G U . . .
H2A H 1.049315 0.405684 0.768027 0.169 Uiso 1 1 calc R . . . .
C3 C 0.9824(12) 0.3950(3) 0.8657(18) 0.153(10) Uani 1 1 d G U . . .
H3 H 0.990335 0.377580 0.860633 0.183 Uiso 1 1 calc R . . . .
C4 C 0.9357(10) 0.4038(4) 0.9282(16) 0.143(9) Uani 1 1 d G U . . .
H4 H 0.911743 0.392429 0.965841 0.172 Uiso 1 1 calc R . . . .
C5 C 0.9240(9) 0.4294(4) 0.9357(13) 0.124(8) Uani 1 1 d G U . . .
H5 H 0.892131 0.435382 0.978444 0.148 Uiso 1 1 calc R . . . .
C6 C 0.9591(10) 0.4460(3) 0.8807(15) 0.102(5) Uani 1 1 d G U . . .
C7 C 0.8800(11) 0.4812(5) 0.8457(15) 0.084(6) Uani 1 1 d . U . . .
H7A H 0.877479 0.476915 0.778594 0.100 Uiso 1 1 calc R . . . .
H7B H 0.878871 0.499665 0.850757 0.100 Uiso 1 1 calc R . . . .
C8 C 0.8181(6) 0.4704(3) 0.8947(9) 0.081(5) Uani 1 1 d . U . . .
C9 C 0.7835(7) 0.4496(3) 0.8633(7) 0.082(5) Uani 1 1 d G U . . .
H9 H 0.796198 0.441517 0.807222 0.098 Uiso 1 1 calc R . . . .
C10 C 0.7302(7) 0.4406(2) 0.9138(8) 0.073(5) Uani 1 1 d G U . . .
H10 H 0.706545 0.426359 0.892351 0.088 Uiso 1 1 calc R . . . .
C11 C 0.7116(6) 0.4524(2) 0.9959(8) 0.065(4) Uani 1 1 d G U . . .
C12 C 0.7463(7) 0.4733(2) 1.0273(7) 0.074(5) Uani 1 1 d G U . . .
H12 H 0.733554 0.481351 1.083379 0.088 Uiso 1 1 calc R . . . .
C13 C 0.7995(7) 0.4823(2) 0.9768(9) 0.082(6) Uani 1 1 d G U . . .
H13 H 0.823208 0.496509 0.998250 0.099 Uiso 1 1 calc R . . . .
C14 C 0.6539(10) 0.4424(4) 1.0502(12) 0.065(5) Uani 1 1 d . U . . .
H14A H 0.653744 0.423917 1.045542 0.077 Uiso 1 1 calc R . . . .
H14B H 0.660001 0.446776 1.116863 0.077 Uiso 1 1 calc R . . . .
Pd2 Pd 0.58032(8) 0.49090(3) 1.00677(8) 0.0555(4) Uani 1 1 d D U . . .
Cl3 Cl 0.5770(6) 0.4952(2) 1.1672(3) 0.073(3) Uani 0.949(14) 1 d D U P B 1
Cl4 Cl 0.5747(5) 0.53382(12) 0.9853(6) 0.055(3) Uani 0.80(2) 1 d D U P B 1
N3 N 0.5897(8) 0.4518(3) 1.0185(9) 0.058(4) Uani 1 1 d . U . . .
H3A H 0.557072 0.446474 1.066516 0.070 Uiso 1 1 calc R . . . .
N4 N 0.5708(8) 0.4851(3) 0.8663(8) 0.057(4) Uani 1 1 d . U . . .
H4A H 0.533551 0.495782 0.842716 0.069 Uiso 1 1 calc R . . . .
C15 C 0.5649(7) 0.4422(2) 0.9292(6) 0.068(5) Uani 1 1 d . U . . .
C16 C 0.5515(7) 0.4169(2) 0.9183(7) 0.076(5) Uani 1 1 d G U . . .
H16 H 0.561119 0.405557 0.967663 0.091 Uiso 1 1 calc R . . . .
C17 C 0.5242(8) 0.40814(17) 0.8352(9) 0.085(6) Uani 1 1 d G U . . .
H17 H 0.515034 0.390838 0.827758 0.102 Uiso 1 1 calc R . . . .
C18 C 0.5102(7) 0.4247(2) 0.7630(7) 0.077(5) Uani 1 1 d G U . . .
H18 H 0.491446 0.418735 0.706211 0.092 Uiso 1 1 calc R . . . .
C19 C 0.5235(7) 0.4500(2) 0.7739(6) 0.065(5) Uani 1 1 d G U . . .
H19 H 0.513940 0.461351 0.724569 0.078 Uiso 1 1 calc R . . . .
C20 C 0.5509(7) 0.45877(17) 0.8570(7) 0.059(4) Uani 1 1 d G U . . .
C21 C 0.6335(9) 0.4927(4) 0.8145(10) 0.055(4) Uani 1 1 d . U . . .
H21A H 0.646421 0.509829 0.832886 0.067 Uiso 1 1 calc R . . . .
H21B H 0.669998 0.481248 0.832201 0.067 Uiso 1 1 calc R . . . .
C22 C 0.6228(6) 0.4917(2) 0.7109(5) 0.057(4) Uani 1 1 d . U . . .
C23 C 0.6413(6) 0.47096(19) 0.6587(7) 0.063(4) Uani 1 1 d G U . . .
H23 H 0.661689 0.457063 0.688507 0.075 Uiso 1 1 calc R . . . .
C24 C 0.6299(7) 0.4706(2) 0.5629(6) 0.076(5) Uani 1 1 d G U . . .
H24 H 0.642548 0.456418 0.527245 0.091 Uiso 1 1 calc R . . . .
C25 C 0.6001(7) 0.4909(2) 0.5193(5) 0.064(4) Uani 1 1 d G U . . .
C26 C 0.5816(6) 0.5116(2) 0.5714(7) 0.066(4) Uani 1 1 d G U . . .
H26 H 0.561173 0.525500 0.541626 0.080 Uiso 1 1 calc R . . . .
C27 C 0.5929(6) 0.51199(19) 0.6672(6) 0.059(4) Uani 1 1 d G U . . .
H27 H 0.580314 0.526145 0.702890 0.071 Uiso 1 1 calc R . . . .
C28 C 0.5883(11) 0.4909(5) 0.4156(11) 0.076(6) Uani 1 1 d . U . . .
H28A H 0.556881 0.504446 0.399050 0.091 Uiso 1 1 calc R . . . .
H28B H 0.568213 0.474822 0.396511 0.091 Uiso 1 1 calc R . . . .
Pd3 Pd 0.71149(9) 0.52414(4) 0.39826(10) 0.0776(6) Uani 1 1 d D U . . .
Cl5 Cl 0.7830(15) 0.5575(5) 0.427(2) 0.101(8) Uani 0.585(18) 1 d D U P C 1
Cl6 Cl 0.6301(8) 0.5530(4) 0.3658(12) 0.103(5) Uani 0.910(18) 1 d D U P C 1
N5 N 0.7791(10) 0.4970(4) 0.4327(10) 0.084(3) Uani 1 1 d . U . . .
H5A H 0.822509 0.501651 0.404915 0.100 Uiso 1 1 calc R . . . .
N6 N 0.6538(9) 0.4949(3) 0.3625(9) 0.075(3) Uani 1 1 d . U . . .
H6 H 0.639611 0.498462 0.296861 0.090 Uiso 1 1 calc R . . . .
C29 C 0.6905(8) 0.4724(3) 0.3562(9) 0.081(3) Uani 1 1 d . U . . .
C30 C 0.6661(6) 0.4503(3) 0.3190(9) 0.090(4) Uani 1 1 d G U . . .
H30 H 0.621452 0.449323 0.297965 0.108 Uiso 1 1 calc R . . . .
C31 C 0.7069(9) 0.4295(2) 0.3125(10) 0.099(4) Uani 1 1 d G U . . .
H31 H 0.690183 0.414296 0.287061 0.119 Uiso 1 1 calc R . . . .
C32 C 0.7722(8) 0.4308(3) 0.3432(11) 0.107(4) Uani 1 1 d G U . . .
H32 H 0.800058 0.416597 0.338782 0.129 Uiso 1 1 calc R . . . .
C33 C 0.7966(6) 0.4530(3) 0.3804(10) 0.100(4) Uani 1 1 d G U . . .
H33 H 0.841203 0.453925 0.401407 0.120 Uiso 1 1 calc R . . . .
C34 C 0.7558(8) 0.4738(3) 0.3869(9) 0.084(3) Uani 1 1 d G U . . .
C35 C 0.7873(12) 0.4965(5) 0.5375(13) 0.091(6) Uani 1 1 d . U . . .
H35A H 0.749614 0.487280 0.564554 0.110 Uiso 1 1 calc R . . . .
H35B H 0.785199 0.513907 0.560990 0.110 Uiso 1 1 calc R . . . .
C36 C 0.8511(7) 0.4847(4) 0.5721(11) 0.092(5) Uani 1 1 d . U . . .
C37 C 0.8542(9) 0.4597(3) 0.5973(12) 0.105(6) Uani 1 1 d G U . . .
H37 H 0.815604 0.449580 0.594388 0.126 Uiso 1 1 calc R . . . .
C38 C 0.9139(11) 0.4493(3) 0.6269(13) 0.121(7) Uani 1 1 d G U . . .
H38 H 0.916043 0.432215 0.644200 0.145 Uiso 1 1 calc R . . . .
C39 C 0.9704(8) 0.4641(4) 0.6312(12) 0.116(7) Uani 1 1 d G U . . .
C40 C 0.9673(7) 0.4891(4) 0.6060(12) 0.108(7) Uani 1 1 d G U . . .
H40 H 1.005923 0.499193 0.608907 0.130 Uiso 1 1 calc R . . . .
C41 C 0.9076(9) 0.4994(3) 0.5764(11) 0.100(6) Uani 1 1 d G U . . .
H41 H 0.905484 0.516558 0.559095 0.120 Uiso 1 1 calc R . . . .
C42 C 1.0349(16) 0.4528(8) 0.669(2) 0.145(10) Uani 1 1 d . U . . .
H42A H 1.036688 0.434897 0.651684 0.174 Uiso 1 1 calc R . . . .
H42B H 1.072736 0.461289 0.638685 0.174 Uiso 1 1 calc R . . . .
Pd4 Pd 0.55714(12) 0.57637(4) 0.71127(10) 0.0943(7) Uani 1 1 d D U . . .
Cl7 Cl 0.4705(14) 0.5803(9) 0.8152(18) 0.079(5) Uani 0.534(18) 1 d D U P D 1
Cl8 Cl 0.4941(18) 0.5761(9) 0.5751(17) 0.128(11) Uani 0.60(2) 1 d D U P D 1
N7 N 0.6189(10) 0.5772(3) 0.8285(11) 0.082(4) Uani 1 1 d D U . . .
H7 H 0.599379 0.565855 0.876233 0.099 Uiso 1 1 calc R . . . .
N8 N 0.6444(12) 0.5726(3) 0.6400(11) 0.095(4) Uani 1 1 d D U . . .
H8 H 0.638999 0.557590 0.599167 0.114 Uiso 1 1 calc R . . . .
C43 C 0.6809(7) 0.5669(3) 0.8022(10) 0.085(4) Uani 1 1 d . U . . .
C44 C 0.7244(9) 0.5580(3) 0.8702(8) 0.091(5) Uani 1 1 d G U . . .
H44 H 0.712222 0.558363 0.934019 0.109 Uiso 1 1 calc R . . . .
C45 C 0.7856(8) 0.5486(3) 0.8446(11) 0.109(6) Uani 1 1 d G U . . .
H45 H 0.815342 0.542491 0.891057 0.131 Uiso 1 1 calc R . . . .
C46 C 0.8034(7) 0.5481(3) 0.7512(13) 0.120(7) Uani 1 1 d G U . . .
H46 H 0.845311 0.541621 0.733759 0.144 Uiso 1 1 calc R . . . .
C47 C 0.7600(9) 0.5570(3) 0.6833(9) 0.111(6) Uani 1 1 d G U . . .
H47 H 0.772161 0.556623 0.619420 0.133 Uiso 1 1 calc R . . . .
C48 C 0.6987(8) 0.5664(3) 0.7088(9) 0.100(5) Uani 1 1 d G U . . .
C49 C 0.6601(18) 0.5941(5) 0.5757(16) 0.130(9) Uani 1 1 d D U . . .
H49A H 0.628601 0.594203 0.522491 0.156 Uiso 1 1 calc R . . . .
H49B H 0.705235 0.592019 0.550654 0.156 Uiso 1 1 calc R . . . .
C50 C 0.6558(12) 0.6192(3) 0.6282(11) 0.118(7) Uani 1 1 d . U . . .
C51 C 0.5949(10) 0.6312(4) 0.6251(11) 0.125(7) Uani 1 1 d G U . . .
H51 H 0.558877 0.623887 0.592145 0.150 Uiso 1 1 calc R . . . .
C52 C 0.5868(9) 0.6540(4) 0.6702(13) 0.127(7) Uani 1 1 d G U . . .
H52 H 0.545206 0.662234 0.668019 0.153 Uiso 1 1 calc R . . . .
C53 C 0.6395(12) 0.6647(3) 0.7184(12) 0.122(7) Uani 1 1 d G U . . .
C54 C 0.7004(10) 0.6527(4) 0.7215(12) 0.118(7) Uani 1 1 d G U . . .
H54 H 0.736421 0.660025 0.754489 0.142 Uiso 1 1 calc R . . . .
C55 C 0.7085(9) 0.6299(4) 0.6765(13) 0.118(7) Uani 1 1 d G U . . .
H55 H 0.750094 0.621678 0.678616 0.141 Uiso 1 1 calc R . . . .
C56 C 0.6321(17) 0.6912(5) 0.761(2) 0.128(9) Uani 1 1 d D U . . .
H56A H 0.586974 0.692895 0.786432 0.153 Uiso 1 1 calc R . . . .
H56B H 0.663671 0.692883 0.813946 0.153 Uiso 1 1 calc R . . . .
Pd5 Pd 0.6332(2) 0.74522(6) 0.7588(3) 0.1785(16) Uani 1 1 d D U . . .
Cl9 Cl 0.6391(13) 0.78447(19) 0.8287(13) 0.201(10) Uani 0.883(18) 1 d D U P E 1
Cl10 Cl 0.5193(7) 0.7445(7) 0.767(2) 0.224(13) Uani 0.68(3) 1 d D U P E 1
N9 N 0.6439(19) 0.7125(5) 0.693(2) 0.180(7) Uani 1 1 d D U . . .
H9A H 0.607677 0.711516 0.645676 0.216 Uiso 1 1 calc R . . . .
N10 N 0.7228(18) 0.7430(5) 0.743(2) 0.180(6) Uani 1 1 d D U . . .
H10A H 0.731841 0.759283 0.711538 0.216 Uiso 1 1 calc R . . . .
C57 C 0.7025(14) 0.7111(5) 0.645(2) 0.188(9) Uani 1 1 d . U . . .
C58 C 0.7127(15) 0.6964(4) 0.567(2) 0.197(11) Uani 1 1 d G U . . .
H58 H 0.677947 0.686250 0.542994 0.237 Uiso 1 1 calc R . . . .
C59 C 0.7738(18) 0.6965(5) 0.5232(17) 0.216(13) Uani 1 1 d G U . . .
H59 H 0.780817 0.686451 0.469633 0.259 Uiso 1 1 calc R . . . .
C60 C 0.8247(13) 0.7114(5) 0.558(2) 0.220(13) Uani 1 1 d G U . . .
H60 H 0.866484 0.711462 0.528298 0.264 Uiso 1 1 calc R . . . .
C61 C 0.8145(15) 0.7261(5) 0.637(2) 0.218(12) Uani 1 1 d G U . . .
H61 H 0.849282 0.736272 0.660325 0.262 Uiso 1 1 calc R . . . .
C62 C 0.7534(18) 0.7260(5) 0.6801(16) 0.194(9) Uani 1 1 d G U . . .
C63 C 0.7669(19) 0.7453(6) 0.827(3) 0.169(9) Uani 1 1 d D U . . .
H63A H 0.763780 0.762424 0.852659 0.203 Uiso 1 1 calc R . . . .
H63B H 0.813291 0.742346 0.808671 0.203 Uiso 1 1 calc R . . . .
C64 C 0.7456(12) 0.7245(3) 0.9104(16) 0.143(8) Uani 1 1 d . U . . .
C65 C 0.6960(12) 0.7310(3) 0.9724(17) 0.142(9) Uani 1 1 d G U . . .
H65 H 0.680216 0.747694 0.974296 0.171 Uiso 1 1 calc R . . . .
C66 C 0.6696(11) 0.7131(4) 1.0315(15) 0.137(9) Uani 1 1 d G U . . .
H66 H 0.635703 0.717522 1.073821 0.164 Uiso 1 1 calc R . . . .
C67 C 0.6927(12) 0.6886(3) 1.0287(15) 0.131(7) Uani 1 1 d G U . . .
C68 C 0.7423(11) 0.6821(3) 0.9667(17) 0.141(9) Uani 1 1 d G U . . .
H68 H 0.758157 0.665405 0.964795 0.169 Uiso 1 1 calc R . . . .
C69 C 0.7688(11) 0.7000(4) 0.9076(16) 0.140(9) Uani 1 1 d G U . . .
H69 H 0.802671 0.695577 0.865268 0.168 Uiso 1 1 calc R . . . .
C70 C 0.6655(17) 0.6694(5) 1.1113(19) 0.130(8) Uani 1 1 d D U . . .
H70A H 0.617628 0.672820 1.117764 0.156 Uiso 1 1 calc R . . . .
H70B H 0.669202 0.652274 1.085841 0.156 Uiso 1 1 calc R . . . .
Pd6 Pd 0.78196(14) 0.66410(4) 1.21602(19) 0.1168(9) Uani 1 1 d D U . . .
Cl11 Cl 0.8876(10) 0.6476(6) 1.224(4) 0.135(10) Uani 0.56(2) 1 d D U P F 1
Cl12 Cl 0.8108(17) 0.7036(3) 1.163(2) 0.141(12) Uani 0.68(2) 1 d D U P F 1
N11 N 0.6943(11) 0.6684(3) 1.2113(15) 0.113(4) Uani 1 1 d D U . . .
H11 H 0.687852 0.685782 1.235517 0.136 Uiso 1 1 calc R . . . .
N12 N 0.7489(10) 0.6322(3) 1.2690(14) 0.112(4) Uani 1 1 d D U . . .
H12A H 0.773809 0.630389 1.329270 0.135 Uiso 1 1 calc R . . . .
C71 C 0.6470(10) 0.6547(3) 1.2565(11) 0.108(5) Uani 1 1 d D U . . .
C72 C 0.5802(10) 0.6582(3) 1.2736(12) 0.119(6) Uani 1 1 d G U . . .
H72 H 0.557457 0.671908 1.245863 0.143 Uiso 1 1 calc R . . . .
C73 C 0.5466(8) 0.6418(4) 1.3314(13) 0.133(8) Uani 1 1 d G U . . .
H73 H 0.500913 0.644221 1.343126 0.159 Uiso 1 1 calc R . . . .
C74 C 0.5799(11) 0.6218(3) 1.3720(10) 0.123(7) Uani 1 1 d G U . . .
H74 H 0.556912 0.610523 1.411494 0.147 Uiso 1 1 calc R . . . .
C75 C 0.6467(11) 0.6182(3) 1.3548(10) 0.115(7) Uani 1 1 d G U . . .
H75 H 0.669456 0.604512 1.382600 0.138 Uiso 1 1 calc R . . . .
C76 C 0.6803(8) 0.6346(4) 1.2971(12) 0.118(6) Uani 1 1 d DG U . . .
C77 C 0.7621(16) 0.6082(4) 1.2184(15) 0.106(6) Uani 1 1 d D U . . .
H77A H 0.749611 0.593886 1.258542 0.128 Uiso 1 1 calc R . . . .
H77B H 0.809933 0.606803 1.205243 0.128 Uiso 1 1 calc R . . . .
C78 C 0.7234(8) 0.6070(3) 1.1278(7) 0.091(5) Uani 1 1 d . U . . .
C79 C 0.6591(8) 0.5978(3) 1.1246(7) 0.092(6) Uani 1 1 d G U . . .
H79 H 0.638402 0.592309 1.180172 0.111 Uiso 1 1 calc R . . . .
C80 C 0.6251(7) 0.5967(3) 1.0400(9) 0.090(6) Uani 1 1 d G U . . .
H80 H 0.581125 0.590411 1.037755 0.108 Uiso 1 1 calc R . . . .
C81 C 0.6553(8) 0.6047(3) 0.9586(7) 0.090(6) Uani 1 1 d G U . . .
C82 C 0.7196(8) 0.6139(3) 0.9618(8) 0.089(6) Uani 1 1 d G U . . .
H82 H 0.740251 0.619358 0.906188 0.107 Uiso 1 1 calc R . . . .
C83 C 0.7536(7) 0.6150(3) 1.0464(10) 0.094(6) Uani 1 1 d G U . . .
H83 H 0.797530 0.621255 1.048604 0.112 Uiso 1 1 calc R . . . .
C84 C 0.6184(13) 0.6032(3) 0.8681(13) 0.084(6) Uani 1 1 d D U . . .
H84A H 0.638609 0.614866 0.822813 0.100 Uiso 1 1 calc R . . . .
H84B H 0.572085 0.608571 0.877759 0.100 Uiso 1 1 calc R . . . .
O1 O 0.7115(14) 0.5323(5) 0.1496(19) 0.073(11) Uiso 0.49(3) 1 d . . P . .
O2 O 0.825(2) 0.5511(8) 0.116(3) 0.126(16) Uiso 0.51(3) 1 d . . P . .
O3 O 0.814(3) 0.6243(8) 1.461(2) 0.29(2) Uani 1 1 d . . . . .
Br1 Br 1.1175(3) 0.5092(2) 0.7561(6) 0.097(4) Uani 0.50(2) 1 d D . P A 2
Br2 Br 0.9925(11) 0.5280(2) 0.9034(12) 0.151(8) Uani 0.39(2) 1 d D . P A 2
Br3 Br 0.584(3) 0.4883(11) 1.1755(11) 0.035(16) Uiso 0.051(14) 1 d D . P B 2
Br4 Br 0.580(2) 0.5354(3) 0.978(2) 0.192(19) Uani 0.20(2) 1 d D . P B 2
Br5 Br 0.7947(7) 0.5559(3) 0.4290(15) 0.088(5) Uani 0.415(18) 1 d D . P C 2
Br6 Br 0.619(3) 0.5507(13) 0.358(5) 0.10(3) Uani 0.090(18) 1 d D . P C 2
Br7 Br 0.4574(7) 0.5839(5) 0.7985(10) 0.096(5) Uani 0.466(18) 1 d D . P D 2
Br8 Br 0.4967(15) 0.5728(5) 0.5654(12) 0.137(8) Uani 0.40(2) 1 d D . P D 2
Br9 Br 0.621(2) 0.7845(5) 0.840(2) 0.089(12) Uani 0.117(18) 1 d D U P E 2
Br10 Br 0.5148(7) 0.7387(5) 0.763(3) 0.199(12) Uani 0.32(3) 1 d D U P E 2
Br11 Br 0.8968(6) 0.6535(4) 1.245(2) 0.140(7) Uani 0.44(2) 1 d D . P F 2
Br12 Br 0.8242(12) 0.7058(2) 1.188(2) 0.107(8) Uani 0.32(2) 1 d D . P F 2

loop_
_atom_site_aniso_label
_atom_site_aniso_U_11
_atom_site_aniso_U_22
_atom_site_aniso_U_33
_atom_site_aniso_U_23
_atom_site_aniso_U_13
_atom_site_aniso_U_12
Pd1 0.0791(13) 0.144(2) 0.0915(14) 0.0140(13) 0.0039(11) -0.0142(13)
Cl1 0.25(4) 0.17(2) 0.27(5) -0.07(2) 0.21(4) -0.05(2)
Cl2 0.060(8) 0.165(9) 0.050(8) 0.001(8) 0.024(7) -0.027(8)
N1 0.112(16) 0.127(9) 0.127(18) 0.031(10) -0.001(11) 0.021(11)
N2 0.085(11) 0.139(9) 0.064(10) 0.032(10) -0.013(8) -0.012(8)
C1 0.123(17) 0.134(8) 0.141(19) 0.040(13) -0.002(12) 0.013(12)
C2 0.119(19) 0.128(10) 0.18(2) 0.030(16) 0.005(15) 0.009(15)
C3 0.14(2) 0.129(14) 0.19(3) 0.033(17) 0.024(16) 0.017(16)
C4 0.13(2) 0.125(12) 0.18(2) 0.029(18) 0.011(15) 0.006(16)
C5 0.096(16) 0.126(13) 0.15(2) 0.040(15) -0.014(12) 0.018(13)
C6 0.068(12) 0.130(10) 0.107(15) 0.029(11) -0.041(9) 0.002(9)
C7 0.077(13) 0.115(17) 0.058(11) -0.007(11) -0.009(9) -0.004(11)
C8 0.076(12) 0.112(14) 0.055(9) 0.008(9) -0.004(8) 0.002(9)
C9 0.099(14) 0.100(14) 0.046(10) 0.000(9) 0.008(8) -0.002(10)
C10 0.097(13) 0.071(12) 0.053(10) -0.015(8) 0.017(8) 0.010(9)
C11 0.076(11) 0.074(11) 0.044(8) -0.014(7) 0.004(7) -0.007(8)
C12 0.109(14) 0.074(12) 0.038(9) -0.006(8) 0.000(8) -0.019(9)
C13 0.093(13) 0.099(14) 0.056(10) -0.005(9) -0.004(8) -0.027(10)
C14 0.080(13) 0.080(13) 0.033(8) 0.007(8) 0.002(8) 0.000(9)
Pd2 0.0798(10) 0.0680(9) 0.0187(6) 0.0003(6) 0.0068(6) -0.0248(8)
Cl3 0.115(7) 0.084(6) 0.019(2) 0.006(2) -0.002(3) -0.013(5)
Cl4 0.081(6) 0.060(4) 0.024(4) 0.010(3) -0.007(4) -0.030(4)
N3 0.079(11) 0.067(6) 0.028(5) 0.007(5) 0.001(6) -0.031(8)
N4 0.080(10) 0.066(7) 0.026(5) 0.003(5) 0.000(7) -0.025(8)
C15 0.104(13) 0.072(7) 0.029(7) 0.005(6) 0.001(8) -0.039(10)
C16 0.109(15) 0.065(8) 0.054(9) -0.007(7) 0.009(9) -0.012(11)
C17 0.128(17) 0.068(10) 0.059(10) -0.015(7) 0.006(11) -0.028(12)
C18 0.103(15) 0.075(10) 0.052(9) -0.023(7) 0.000(10) -0.019(11)
C19 0.086(13) 0.075(9) 0.033(7) -0.007(7) 0.001(8) -0.022(10)
C20 0.081(12) 0.067(8) 0.030(6) -0.004(5) -0.001(7) -0.019(9)
C21 0.056(10) 0.080(12) 0.031(6) 0.006(7) 0.007(7) -0.023(9)
C22 0.072(11) 0.076(9) 0.022(6) -0.008(5) 0.001(7) -0.038(8)
C23 0.093(13) 0.066(9) 0.029(6) 0.007(6) 0.013(8) -0.025(9)
C24 0.114(15) 0.084(11) 0.029(6) -0.008(7) 0.011(9) -0.018(10)
C25 0.073(11) 0.090(11) 0.029(6) -0.003(6) -0.004(7) -0.032(9)
C26 0.089(13) 0.082(10) 0.029(6) 0.001(6) 0.009(8) -0.029(9)
C27 0.071(11) 0.074(10) 0.032(6) 0.001(6) 0.012(7) -0.029(8)
C28 0.101(15) 0.105(15) 0.022(6) -0.005(7) 0.008(8) -0.035(12)
Pd3 0.0974(13) 0.1005(13) 0.0350(7) -0.0056(8) 0.0137(8) -0.0374(11)
Cl5 0.130(15) 0.121(11) 0.053(13) -0.001(12) -0.002(13) -0.060(12)
Cl6 0.116(7) 0.100(8) 0.092(11) 0.006(6) 0.013(8) -0.032(6)
N5 0.098(8) 0.115(7) 0.038(7) -0.017(6) 0.011(6) -0.025(6)
N6 0.106(8) 0.102(7) 0.019(5) -0.011(6) 0.011(6) -0.035(6)
C29 0.115(8) 0.104(6) 0.023(5) -0.015(6) 0.011(6) -0.030(6)
C30 0.125(9) 0.105(7) 0.039(7) -0.017(7) 0.006(7) -0.027(7)
C31 0.135(10) 0.111(8) 0.050(7) -0.022(8) 0.007(8) -0.017(8)
C32 0.138(10) 0.117(8) 0.068(8) -0.022(8) 0.007(8) -0.011(8)
C33 0.129(9) 0.117(8) 0.053(7) -0.016(7) 0.005(8) -0.018(7)
C34 0.112(8) 0.109(6) 0.030(6) -0.013(6) 0.009(6) -0.027(6)
C35 0.092(11) 0.146(18) 0.036(10) -0.006(11) 0.008(10) -0.034(12)
C36 0.091(10) 0.128(13) 0.058(11) 0.007(11) 0.022(10) -0.032(10)
C37 0.117(13) 0.114(13) 0.085(15) -0.013(13) 0.015(13) -0.040(11)
C38 0.136(15) 0.116(15) 0.111(18) -0.015(14) 0.025(16) -0.008(11)
C39 0.106(12) 0.145(16) 0.097(15) -0.016(14) 0.026(13) 0.002(11)
C40 0.088(10) 0.155(16) 0.083(15) 0.012(15) 0.023(12) -0.026(12)
C41 0.091(10) 0.134(15) 0.075(13) 0.014(13) 0.014(12) -0.037(10)
C42 0.122(15) 0.20(3) 0.11(2) 0.008(19) 0.042(16) 0.035(17)
Pd4 0.165(2) 0.0811(13) 0.0373(8) -0.0015(8) 0.0260(10) -0.0435(13)
Cl7 0.123(8) 0.087(13) 0.027(8) 0.018(9) -0.020(7) -0.009(8)
Cl8 0.172(13) 0.17(3) 0.040(6) -0.037(10) 0.033(6) -0.071(17)
N7 0.127(8) 0.071(11) 0.049(6) 0.006(8) 0.035(5) -0.034(9)
N8 0.180(9) 0.046(9) 0.058(7) -0.011(8) 0.040(6) -0.030(10)
C43 0.137(9) 0.059(11) 0.060(8) 0.002(9) 0.050(6) -0.039(10)
C44 0.140(13) 0.056(12) 0.078(10) -0.002(10) 0.041(8) -0.024(11)
C45 0.148(14) 0.083(15) 0.097(11) 0.005(12) 0.051(11) -0.016(13)
C46 0.158(15) 0.101(18) 0.101(13) -0.022(14) 0.057(11) -0.018(14)
C47 0.172(13) 0.082(16) 0.082(11) -0.011(12) 0.067(9) -0.023(13)
C48 0.165(9) 0.074(13) 0.060(8) -0.014(10) 0.050(7) -0.033(12)
C49 0.21(3) 0.121(16) 0.064(14) 0.008(11) 0.042(16) -0.062(15)
C50 0.185(18) 0.096(14) 0.073(13) 0.033(10) 0.031(13) -0.047(12)
C51 0.188(17) 0.129(17) 0.058(13) 0.038(11) 0.013(14) -0.037(14)
C52 0.178(18) 0.129(17) 0.075(16) 0.040(12) 0.010(14) -0.017(14)
C53 0.154(17) 0.119(15) 0.093(15) 0.022(12) 0.038(14) -0.027(12)
C54 0.159(16) 0.104(15) 0.093(15) 0.007(12) 0.042(14) -0.024(12)
C55 0.168(17) 0.085(13) 0.100(17) 0.017(11) 0.040(13) -0.044(12)
C56 0.15(2) 0.128(17) 0.106(19) 0.014(14) 0.044(17) -0.006(15)
Pd5 0.264(4) 0.096(2) 0.177(3) 0.0407(19) 0.079(3) 0.047(2)
Cl9 0.33(2) 0.065(5) 0.215(15) 0.061(5) 0.162(13) 0.075(8)
Cl10 0.239(8) 0.28(3) 0.15(2) -0.05(2) -0.041(18) 0.155(14)
N9 0.273(16) 0.108(12) 0.160(19) 0.035(11) 0.072(16) 0.083(12)
N10 0.261(9) 0.092(12) 0.188(16) 0.056(10) 0.097(14) 0.077(11)
C57 0.30(2) 0.070(14) 0.19(2) 0.069(10) 0.111(16) 0.063(14)
C58 0.31(3) 0.090(18) 0.19(2) 0.062(12) 0.135(19) 0.047(18)
C59 0.31(3) 0.11(2) 0.23(3) 0.048(17) 0.14(2) 0.04(2)
C60 0.31(3) 0.10(2) 0.26(3) 0.022(19) 0.14(2) 0.05(2)
C61 0.30(2) 0.12(2) 0.24(3) 0.031(18) 0.14(2) 0.060(19)
C62 0.291(16) 0.104(17) 0.19(2) 0.060(13) 0.115(17) 0.064(14)
C63 0.23(2) 0.073(14) 0.205(19) 0.003(14) 0.111(13) 0.014(18)
C64 0.19(2) 0.075(11) 0.169(17) 0.006(13) 0.054(14) 0.007(14)
C65 0.19(2) 0.071(12) 0.17(2) 0.018(14) 0.057(16) 0.011(15)
C66 0.17(2) 0.072(12) 0.16(2) 0.018(13) 0.039(16) 0.004(14)
C67 0.16(2) 0.061(10) 0.174(15) -0.001(12) 0.030(14) -0.011(12)
C68 0.17(2) 0.079(13) 0.17(2) 0.008(14) 0.034(15) 0.001(15)
C69 0.15(2) 0.081(13) 0.19(2) 0.013(14) 0.041(16) 0.010(14)
C70 0.17(2) 0.048(11) 0.172(15) -0.007(12) 0.028(13) -0.026(14)
Pd6 0.160(2) 0.0588(12) 0.1314(19) -0.0127(12) 0.0139(16) -0.0175(13)
Cl11 0.171(9) 0.051(12) 0.18(3) -0.008(15) -0.008(14) -0.002(10)
Cl12 0.157(16) 0.054(8) 0.21(3) 0.012(12) -0.042(13) -0.031(7)
N11 0.159(7) 0.043(8) 0.139(11) -0.057(7) 0.057(10) -0.027(7)
N12 0.190(11) 0.071(7) 0.076(11) -0.024(7) 0.009(10) -0.032(8)
C71 0.177(10) 0.070(12) 0.076(13) -0.027(8) 0.029(13) -0.036(10)
C72 0.167(11) 0.082(14) 0.109(17) -0.026(11) 0.028(15) -0.052(12)
C73 0.193(17) 0.094(17) 0.112(18) -0.014(12) 0.051(16) -0.033(13)
C74 0.197(18) 0.106(15) 0.065(13) -0.027(11) 0.015(15) -0.041(15)
C75 0.200(17) 0.115(15) 0.031(10) -0.013(9) 0.007(12) -0.029(13)
C76 0.182(13) 0.097(13) 0.074(13) -0.021(9) 0.006(11) -0.038(9)
C77 0.197(16) 0.058(8) 0.064(9) -0.002(9) 0.004(11) -0.029(12)
C78 0.164(15) 0.053(11) 0.056(7) -0.012(8) 0.022(9) -0.023(11)
C79 0.165(15) 0.053(12) 0.060(8) -0.008(9) 0.028(9) -0.024(12)
C80 0.138(14) 0.078(14) 0.054(7) -0.021(10) 0.036(8) -0.018(12)
C81 0.136(14) 0.077(13) 0.058(7) -0.010(10) 0.025(8) -0.024(12)
C82 0.143(14) 0.064(12) 0.061(8) -0.008(10) 0.024(9) -0.030(12)
C83 0.152(15) 0.054(11) 0.075(9) 0.013(10) 0.008(9) -0.037(12)
C84 0.148(17) 0.051(11) 0.052(8) -0.011(9) 0.023(9) -0.022(12)
O3 0.44(6) 0.26(5) 0.16(3) 0.07(3) 0.07(3) 0.02(4)
Br1 0.066(4) 0.125(7) 0.099(5) 0.002(4) 0.010(3) -0.027(3)
Br2 0.260(19) 0.130(10) 0.064(8) 0.018(6) -0.038(8) -0.014(10)
Br4 0.21(4) 0.28(4) 0.086(18) -0.04(2) 0.083(19) -0.02(3)
Br5 0.070(6) 0.115(7) 0.080(10) -0.039(7) 0.036(5) -0.028(5)
Br6 0.17(5) 0.06(2) 0.08(3) 0.03(2) -0.07(3) -0.04(2)
Br7 0.136(9) 0.116(10) 0.036(6) 0.028(5) 0.004(6) -0.034(8)
Br8 0.260(19) 0.101(9) 0.052(7) 0.001(8) 0.009(9) -0.054(9)
Br9 0.125(19) 0.077(16) 0.065(14) 0.003(10) 0.049(12) 0.014(12)
Br10 0.261(11) 0.107(13) 0.23(3) 0.022(13) 0.077(19) 0.014(13)
Br11 0.132(8) 0.087(11) 0.201(15) -0.035(9) 0.020(8) -0.021(5)
Br12 0.109(12) 0.048(6) 0.165(14) -0.039(6) 0.037(12) -0.021(5)

loop_
_atom_type_symbol
_atom_type_description
_atom_type_scat_dispersion_real
_atom_type_scat_dispersion_imag
_atom_type_scat_source
C C 0.0033 0.0016 'International Tables Vol C Tables 4.2.6.8 and 6.1.1.4'
H H 0.0000 0.0000 'International Tables Vol C Tables 4.2.6.8 and 6.1.1.4'
Br Br -0.2901 2.4595 'International Tables Vol C Tables 4.2.6.8 and 6.1.1.4'
Cl Cl 0.1484 0.1585 'International Tables Vol C Tables 4.2.6.8 and 6.1.1.4'
N N 0.0061 0.0033 'International Tables Vol C Tables 4.2.6.8 and 6.1.1.4'
O O 0.0106 0.0060 'International Tables Vol C Tables 4.2.6.8 and 6.1.1.4'
Pd Pd -0.9988 1.0072 'International Tables Vol C Tables 4.2.6.8 and 6.1.1.4'

loop_
_geom_angle_atom_site_label_1
_geom_angle_atom_site_label_2
_geom_angle_atom_site_label_3
_geom_angle
Cl2 Pd1 Cl1 100.0(11)
N1 Pd1 Cl1 83.8(13)
N1 Pd1 Cl2 175.3(8)
N1 Pd1 N2 84.4(10)
N1 Pd1 Br1 94.6(8)
N1 Pd1 Br2 173.7(8)
N2 Pd1 Cl1 167.8(13)
N2 Pd1 Cl2 91.7(8)
N2 Pd1 Br1 178.9(7)
N2 Pd1 Br2 89.5(8)
Br1 Pd1 Br2 91.5(5)
Pd1 N1 H1 104.9
C1 N1 Pd1 109.1(18)
C1 N1 H1 104.9
C1 N1 C42 114(3)
C42 N1 Pd1 118(2)
C42 N1 H1 104.9
Pd1 N2 H2 105.9
C6 N2 Pd1 104.3(15)
C6 N2 H2 105.9
C6 N2 C7 120.6(19)
C7 N2 Pd1 113.1(14)
C7 N2 H2 105.9
C2 C1 N1 124(2)
C2 C1 C6 120.0
C6 C1 N1 116(2)
C1 C2 H2A 120.0
C3 C2 C1 120.0
C3 C2 H2A 120.0
C2 C3 H3 120.0
C2 C3 C4 120.0
C4 C3 H3 120.0
C3 C4 H4 120.0
C3 C4 C5 120.0
C5 C4 H4 120.0
C4 C5 H5 120.0
C6 C5 C4 120.0
C6 C5 H5 120.0
C1 C6 N2 120.2(17)
C5 C6 N2 119.6(17)
C5 C6 C1 120.0
N2 C7 H7A 108.6
N2 C7 H7B 108.6
N2 C7 C8 114.6(18)
H7A C7 H7B 107.6
C8 C7 H7A 108.6
C8 C7 H7B 108.6
C9 C8 C7 123.9(13)
C9 C8 C13 120.0
C13 C8 C7 116.0(12)
C8 C9 H9 120.0
C8 C9 C10 120.0
C10 C9 H9 120.0
C9 C10 H10 120.0
C9 C10 C11 120.0
C11 C10 H10 120.0
C10 C11 C14 119.4(11)
C12 C11 C10 120.0
C12 C11 C14 120.6(11)
C11 C12 H12 120.0
C13 C12 C11 120.0
C13 C12 H12 120.0
C8 C13 H13 120.0
C12 C13 C8 120.0
C12 C13 H13 120.0
C11 C14 H14A 108.8
C11 C14 H14B 108.8
H14A C14 H14B 107.7
N3 C14 C11 113.9(14)
N3 C14 H14A 108.8
N3 C14 H14B 108.8
Cl3 Pd2 Cl4 91.8(4)
N3 Pd2 Cl3 91.3(5)
N3 Pd2 Cl4 176.1(5)
N3 Pd2 Br3 82.0(14)
N3 Pd2 Br4 172.6(9)
N4 Pd2 Cl3 172.3(5)
N4 Pd2 Cl4 90.8(5)
N4 Pd2 N3 86.4(6)
N4 Pd2 Br3 167.5(15)
N4 Pd2 Br4 88.9(9)
Br4 Pd2 Br3 103.1(16)
C14 N3 Pd2 116.6(12)
C14 N3 H3A 106.1
C14 N3 C15 116.6(14)
Pd2 N3 H3A 106.1
C15 N3 Pd2 104.4(9)
C15 N3 H3A 106.1
Pd2 N4 H4A 108.1
C20 N4 Pd2 104.9(8)
C20 N4 H4A 108.1
C20 N4 C21 115.8(14)
C21 N4 Pd2 111.5(10)
C21 N4 H4A 108.1
C16 C15 N3 120.4(9)
C16 C15 C20 120.0
C20 C15 N3 119.5(9)
C15 C16 H16 120.0
C17 C16 C15 120.0
C17 C16 H16 120.0
C16 C17 H17 120.0
C18 C17 C16 120.0
C18 C17 H17 120.0
C17 C18 H18 120.0
C17 C18 C19 120.0
C19 C18 H18 120.0
C18 C19 H19 120.0
C20 C19 C18 120.0
C20 C19 H19 120.0
C15 C20 N4 119.4(9)
C19 C20 N4 120.4(8)
C19 C20 C15 120.0
N4 C21 H21A 109.4
N4 C21 H21B 109.4
H21A C21 H21B 108.0
C22 C21 N4 111.0(13)
C22 C21 H21A 109.4
C22 C21 H21B 109.4
C23 C22 C21 121.6(11)
C23 C22 C27 120.0
C27 C22 C21 118.4(11)
C22 C23 H23 120.0
C22 C23 C24 120.0
C24 C23 H23 120.0
C23 C24 H24 120.0
C23 C24 C25 120.0
C25 C24 H24 120.0
C24 C25 C26 120.0
C24 C25 C28 120.7(12)
C26 C25 C28 119.3(12)
C25 C26 H26 120.0
C27 C26 C25 120.0
C27 C26 H26 120.0
C22 C27 H27 120.0
C26 C27 C22 120.0
C26 C27 H27 120.0
C25 C28 H28A 109.5
C25 C28 H28B 109.5
C25 C28 N6 110.9(15)
H28A C28 H28B 108.0
N6 C28 H28A 109.5
N6 C28 H28B 109.5
Cl6 Pd3 Cl5 88.0(12)
N5 Pd3 Cl5 95.1(11)
N5 Pd3 Cl6 175.8(7)
N5 Pd3 Br5 89.6(7)
N5 Pd3 Br6 171(2)
N6 Pd3 Cl5 174.9(9)
N6 Pd3 Cl6 93.3(8)
N6 Pd3 N5 83.9(8)
N6 Pd3 Br5 171.0(6)
N6 Pd3 Br6 87(2)
Br6 Pd3 Br5 100(2)
Pd3 N5 H5A 108.2
C34 N5 Pd3 106.1(12)
C34 N5 H5A 108.2
C34 N5 C35 117.5(17)
C35 N5 Pd3 108.5(15)
C35 N5 H5A 108.2
C28 N6 Pd3 118.5(12)
C28 N6 H6 104.4
Pd3 N6 H6 104.4
C29 N6 C28 111.6(16)
C29 N6 Pd3 111.9(12)
C29 N6 H6 104.4
C30 C29 N6 124.3(13)
C30 C29 C34 120.0
C34 C29 N6 115.6(13)
C29 C30 H30 120.0
C29 C30 C31 120.0
C31 C30 H30 120.0
C30 C31 H31 120.0
C30 C31 C32 120.0
C32 C31 H31 120.0
C31 C32 H32 120.0
C33 C32 C31 120.0
C33 C32 H32 120.0
C32 C33 H33 120.0
C32 C33 C34 120.0
C34 C33 H33 120.0
C29 C34 N5 118.9(14)
C33 C34 N5 120.9(14)
C33 C34 C29 120.0
N5 C35 H35A 108.6
N5 C35 H35B 108.6
N5 C35 C36 114.6(18)
H35A C35 H35B 107.6
C36 C35 H35A 108.6
C36 C35 H35B 108.6
C37 C36 C35 121.6(16)
C37 C36 C41 120.0
C41 C36 C35 118.4(16)
C36 C37 H37 120.0
C36 C37 C38 120.0
C38 C37 H37 120.0
C37 C38 H38 120.0
C37 C38 C39 120.0
C39 C38 H38 120.0
C38 C39 C40 120.0
C38 C39 C42 119(2)
C40 C39 C42 121(2)
C39 C40 H40 120.0
C41 C40 C39 120.0
C41 C40 H40 120.0
C36 C41 H41 120.0
C40 C41 C36 120.0
C40 C41 H41 120.0
N1 C42 C39 112(2)
N1 C42 H42A 109.3
N1 C42 H42B 109.3
C39 C42 H42A 109.3
C39 C42 H42B 109.3
H42A C42 H42B 107.9
Cl7 Pd4 Cl8 97.4(14)
N7 Pd4 Cl7 86.1(10)
N7 Pd4 Cl8 176.4(11)
N7 Pd4 Br7 94.4(6)
N7 Pd4 Br8 172.8(10)
N8 Pd4 Cl7 169.8(10)
N8 Pd4 Cl8 92.8(12)
N8 Pd4 N7 83.8(8)
N8 Pd4 Br7 175.7(8)
N8 Pd4 Br8 89.6(10)
Br7 Pd4 Br8 92.4(9)
Pd4 N7 H7 107.5
C43 N7 Pd4 107.6(10)
C43 N7 H7 107.5
C43 N7 C84 117.9(17)
C84 N7 Pd4 108.5(14)
C84 N7 H7 107.5
Pd4 N8 H8 106.2
C48 N8 Pd4 108.7(10)
C48 N8 H8 106.2
C48 N8 C49 114(2)
C49 N8 Pd4 114.6(18)
C49 N8 H8 106.2
C44 C43 N7 120.1(12)
C44 C43 C48 120.0
C48 C43 N7 119.9(12)
C43 C44 H44 120.0
C45 C44 C43 120.0
C45 C44 H44 120.0
C44 C45 H45 120.0
C44 C45 C46 120.0
C46 C45 H45 120.0
C45 C46 H46 120.0
C45 C46 C47 120.0
C47 C46 H46 120.0
C46 C47 H47 120.0
C48 C47 C46 120.0
C48 C47 H47 120.0
C43 C48 N8 115.6(12)
C47 C48 N8 123.7(12)
C47 C48 C43 120.0
N8 C49 H49A 109.5
N8 C49 H49B 109.5
N8 C49 C50 110.6(17)
H49A C49 H49B 108.1
C50 C49 H49A 109.5
C50 C49 H49B 109.5
C51 C50 C49 116(2)
C51 C50 C55 120.0
C55 C50 C49 124(2)
C50 C51 H51 120.0
C50 C51 C52 120.0
C52 C51 H51 120.0
C51 C52 H52 120.0
C51 C52 C53 120.0
C53 C52 H52 120.0
C52 C53 C54 120.0
C52 C53 C56 120(2)
C54 C53 C56 120(2)
C53 C54 H54 120.0
C55 C54 C53 120.0
C55 C54 H54 120.0
C50 C55 H55 120.0
C54 C55 C50 120.0
C54 C55 H55 120.0
C53 C56 H56A 108.6
C53 C56 H56B 108.6
H56A C56 H56B 107.6
N9 C56 C53 115(2)
N9 C56 H56A 108.6
N9 C56 H56B 108.6
Cl10 Pd5 Cl9 92.3(12)
N9 Pd5 Cl9 170.4(13)
N9 Pd5 Cl10 97.0(15)
N9 Pd5 Br9 179.0(14)
N9 Pd5 Br10 89.8(14)
N10 Pd5 Cl9 93.6(12)
N10 Pd5 Cl10 173.9(15)
N10 Pd5 N9 77.0(15)
N10 Pd5 Br9 102.7(15)
N10 Pd5 Br10 166.8(13)
Br9 Pd5 Br10 90.5(12)
C56 N9 Pd5 110(2)
C56 N9 H9A 106.4
Pd5 N9 H9A 106.4
C57 N9 C56 115(2)
C57 N9 Pd5 112(3)
C57 N9 H9A 106.4
Pd5 N10 H10A 100.6
C62 N10 Pd5 124(3)
C62 N10 H10A 100.6
C62 N10 C63 108(3)
C63 N10 Pd5 119(3)
C63 N10 H10A 100.6
N9 C57 C58 125(3)
N9 C57 C62 115(3)
C58 C57 C62 120.0
C57 C58 H58 120.0
C59 C58 C57 120.0
C59 C58 H58 120.0
C58 C59 H59 120.0
C60 C59 C58 120.0
C60 C59 H59 120.0
C59 C60 H60 120.0
C59 C60 C61 120.0
C61 C60 H60 120.0
C60 C61 H61 120.0
C62 C61 C60 120.0
C62 C61 H61 120.0
C57 C62 N10 106(3)
C61 C62 N10 132(3)
C61 C62 C57 120.0
N10 C63 H63A 109.4
N10 C63 H63B 109.4
N10 C63 C64 111(3)
H63A C63 H63B 108.0
C64 C63 H63A 109.4
C64 C63 H63B 109.4
C65 C64 C63 118.4(17)
C65 C64 C69 120.0
C69 C64 C63 120.7(17)
C64 C65 H65 120.0
C64 C65 C66 120.0
C66 C65 H65 120.0
C65 C66 H66 120.0
C65 C66 C67 120.0
C67 C66 H66 120.0
C66 C67 C70 116.5(17)
C68 C67 C66 120.0
C68 C67 C70 123.0(17)
C67 C68 H68 120.0
C69 C68 C67 120.0
C69 C68 H68 120.0
C64 C69 H69 120.0
C68 C69 C64 120.0
C68 C69 H69 120.0
C67 C70 H70A 106.4
C67 C70 H70B 106.4
H70A C70 H70B 106.5
N11 C70 C67 124(2)
N11 C70 H70A 106.4
N11 C70 H70B 106.4
Cl11 Pd6 Cl12 97.4(13)
N11 Pd6 Cl11 165.0(10)
N11 Pd6 Cl12 97.0(10)
N11 Pd6 N12 77.8(9)
N11 Pd6 Br11 170.1(10)
N11 Pd6 Br12 103.0(8)
N12 Pd6 Cl11 88.1(12)
N12 Pd6 Cl12 173.4(10)
N12 Pd6 Br11 93.3(9)
N12 Pd6 Br12 167.2(9)
Br11 Pd6 Br12 84.6(8)
C70 N11 Pd6 114.0(17)
C70 N11 H11 103.9
Pd6 N11 H11 103.9
C71 N11 C70 101.3(19)
C71 N11 Pd6 127.4(19)
C71 N11 H11 103.9
Pd6 N12 H12A 104.1
C76 N12 Pd6 110.7(14)
C76 N12 H12A 104.1
C76 N12 C77 112.6(19)
C77 N12 Pd6 119.3(15)
C77 N12 H12A 104.1
N11 C71 C72 133.8(18)
N11 C71 C76 105.9(18)
C72 C71 C76 120.0
C71 C72 H72 120.0
C71 C72 C73 120.0
C73 C72 H72 120.0
C72 C73 H73 120.0
C74 C73 C72 120.0
C74 C73 H73 120.0
C73 C74 H74 120.0
C73 C74 C75 120.0
C75 C74 H74 120.0
C74 C75 H75 120.0
C76 C75 C74 120.0
C76 C75 H75 120.0
C71 C76 N12 114.4(17)
C75 C76 N12 125.5(16)
C75 C76 C71 120.0
N12 C77 H77A 109.4
N12 C77 H77B 109.4
N12 C77 C78 111(2)
H77A C77 H77B 108.0
C78 C77 H77A 109.4
C78 C77 H77B 109.4
C79 C78 C77 121.4(15)
C79 C78 C83 120.0
C83 C78 C77 118.6(15)
C78 C79 H79 120.0
C80 C79 C78 120.0
C80 C79 H79 120.0
C79 C80 H80 120.0
C79 C80 C81 120.0
C81 C80 H80 120.0
C80 C81 C82 120.0
C80 C81 C84 119.5(13)
C82 C81 C84 120.5(13)
C81 C82 H82 120.0
C81 C82 C83 120.0
C83 C82 H82 120.0
C78 C83 H83 120.0
C82 C83 C78 120.0
C82 C83 H83 120.0
N7 C84 H84A 109.3
N7 C84 H84B 109.3
C81 C84 N7 111.8(17)
C81 C84 H84A 109.3
C81 C84 H84B 109.3
H84A C84 H84B 107.9

loop_
_geom_bond_atom_site_label_1
_geom_bond_atom_site_label_2
_geom_bond_distance
Pd1 Cl1 2.318(15)
Pd1 Cl2 2.304(13)
Pd1 N1 2.04(3)
Pd1 N2 2.044(19)
Pd1 Br1 2.409(6)
Pd1 Br2 2.422(12)
N1 H1 1.0000
N1 C1 1.40(3)
N1 C42 1.44(4)
N2 H2 1.0000
N2 C6 1.45(3)
N2 C7 1.45(3)
C1 C2 1.3900
C1 C6 1.3900
C2 H2A 0.9500
C2 C3 1.3900
C3 H3 0.9500
C3 C4 1.3900
C4 H4 0.9500
C4 C5 1.3900
C5 H5 0.9500
C5 C6 1.3900
C7 H7A 0.9900
C7 H7B 0.9900
C7 C8 1.55(2)
C8 C9 1.3900
C8 C13 1.3900
C9 H9 0.9500
C9 C10 1.3900
C10 H10 0.9500
C10 C11 1.3900
C11 C12 1.3900
C11 C14 1.51(2)
C12 H12 0.9500
C12 C13 1.3900
C13 H13 0.9500
C14 H14A 0.9900
C14 H14B 0.9900
C14 N3 1.46(2)
Pd2 Cl3 2.312(5)
Pd2 Cl4 2.320(6)
Pd2 N3 2.108(15)
Pd2 N4 2.044(12)
Pd2 Br3 2.422(16)
Pd2 Br4 2.417(15)
N3 H3A 1.0000
N3 C15 1.463(15)
N4 H4A 1.0000
N4 C20 1.473(16)
N4 C21 1.53(2)
C15 C16 1.3900
C15 C20 1.3900
C16 H16 0.9500
C16 C17 1.3900
C17 H17 0.9500
C17 C18 1.3900
C18 H18 0.9500
C18 C19 1.3900
C19 H19 0.9500
C19 C20 1.3900
C21 H21A 0.9900
C21 H21B 0.9900
C21 C22 1.499(16)
C22 C23 1.3900
C22 C27 1.3900
C23 H23 0.9500
C23 C24 1.3900
C24 H24 0.9500
C24 C25 1.3900
C25 C26 1.3900
C25 C28 1.503(17)
C26 H26 0.9500
C26 C27 1.3900
C27 H27 0.9500
C28 H28A 0.9900
C28 H28B 0.9900
C28 N6 1.55(2)
Pd3 Cl5 2.331(14)
Pd3 Cl6 2.301(11)
Pd3 N5 2.05(2)
Pd3 N6 2.018(16)
Pd3 Br5 2.427(9)
Pd3 Br6 2.419(16)
N5 H5A 1.0000
N5 C34 1.48(2)
N5 C35 1.51(2)
N6 H6 1.0000
N6 C29 1.41(2)
C29 C30 1.3900
C29 C34 1.3900
C30 H30 0.9500
C30 C31 1.3900
C31 H31 0.9500
C31 C32 1.3900
C32 H32 0.9500
C32 C33 1.3900
C33 H33 0.9500
C33 C34 1.3900
C35 H35A 0.9900
C35 H35B 0.9900
C35 C36 1.52(3)
C36 C37 1.3900
C36 C41 1.3900
C37 H37 0.9500
C37 C38 1.3900
C38 H38 0.9500
C38 C39 1.3900
C39 C40 1.3900
C39 C42 1.53(4)
C40 H40 0.9500
C40 C41 1.3900
C41 H41 0.9500
C42 H42A 0.9900
C42 H42B 0.9900
Pd4 Cl7 2.320(15)
Pd4 Cl8 2.322(15)
Pd4 N7 2.085(19)
Pd4 N8 2.06(2)
Pd4 Br7 2.417(9)
Pd4 Br8 2.420(11)
N7 H7 1.0000
N7 C43 1.42(2)
N7 C84 1.504(15)
N8 H8 1.0000
N8 C48 1.51(3)
N8 C49 1.510(17)
C43 C44 1.3900
C43 C48 1.3900
C44 H44 0.9500
C44 C45 1.3900
C45 H45 0.9500
C45 C46 1.3900
C46 H46 0.9500
C46 C47 1.3900
C47 H47 0.9500
C47 C48 1.3900
C49 H49A 0.9900
C49 H49B 0.9900
C49 C50 1.54(3)
C50 C51 1.3900
C50 C55 1.3900
C51 H51 0.9500
C51 C52 1.3900
C52 H52 0.9500
C52 C53 1.3900
C53 C54 1.3900
C53 C56 1.55(3)
C54 H54 0.9500
C54 C55 1.3900
C55 H55 0.9500
C56 H56A 0.9900
C56 H56B 0.9900
C56 N9 1.513(18)
Pd5 Cl9 2.330(11)
Pd5 Cl10 2.309(15)
Pd5 N9 2.00(3)
Pd5 N10 1.83(3)
Pd5 Br9 2.420(15)
Pd5 Br10 2.420(14)
N9 H9A 1.0000
N9 C57 1.38(3)
N10 H10A 1.0000
N10 C62 1.43(3)
N10 C63 1.496(19)
C57 C58 1.3900
C57 C62 1.3900
C58 H58 0.9500
C58 C59 1.3900
C59 H59 0.9500
C59 C60 1.3900
C60 H60 0.9500
C60 C61 1.3900
C61 H61 0.9500
C61 C62 1.3900
C63 H63A 0.9900
C63 H63B 0.9900
C63 C64 1.69(4)
C64 C65 1.3900
C64 C69 1.3900
C65 H65 0.9500
C65 C66 1.3900
C66 H66 0.9500
C66 C67 1.3900
C67 C68 1.3900
C67 C70 1.67(3)
C68 H68 0.9500
C68 C69 1.3900
C69 H69 0.9500
C70 H70A 0.9900
C70 H70B 0.9900
C70 N11 1.543(18)
Pd6 Cl11 2.315(15)
Pd6 Cl12 2.318(14)
Pd6 N11 1.79(2)
Pd6 N12 1.99(2)
Pd6 Br11 2.424(12)
Pd6 Br12 2.427(12)
N11 H11 1.0000
N11 C71 1.374(15)
N12 H12A 1.0000
N12 C76 1.455(17)
N12 C77 1.501(17)
C71 C72 1.3900
C71 C76 1.3900
C72 H72 0.9500
C72 C73 1.3900
C73 H73 0.9500
C73 C74 1.3900
C74 H74 0.9500
C74 C75 1.3900
C75 H75 0.9500
C75 C76 1.3900
C77 H77A 0.9900
C77 H77B 0.9900
C77 C78 1.51(3)
C78 C79 1.3900
C78 C83 1.3900
C79 H79 0.9500
C79 C80 1.3900
C80 H80 0.9500
C80 C81 1.3900
C81 C82 1.3900
C81 C84 1.49(2)
C82 H82 0.9500
C82 C83 1.3900
C83 H83 0.9500
C84 H84A 0.9900
C84 H84B 0.9900

loop_
_geom_torsion_atom_site_label_1
_geom_torsion_atom_site_label_2
_geom_torsion_atom_site_label_3
_geom_torsion_atom_site_label_4
_geom_torsion
Pd1 N1 C1 C2 -166.3(11)
Pd1 N1 C1 C6 11(2)
Pd1 N1 C42 C39 -48(4)
Pd1 N2 C6 C1 -21.8(16)
Pd1 N2 C6 C5 163.5(10)
Pd1 N2 C7 C8 -174.4(14)
N1 C1 C2 C3 177(2)
N1 C1 C6 N2 8(2)
N1 C1 C6 C5 -177(2)
N2 C7 C8 C9 -94.7(19)
N2 C7 C8 C13 83(2)
C1 N1 C42 C39 81(3)
C1 C2 C3 C4 0.0
C2 C1 C6 N2 -174.6(18)
C2 C1 C6 C5 0.0
C2 C3 C4 C5 0.0
C3 C4 C5 C6 0.0
C4 C5 C6 N2 174.7(18)
C4 C5 C6 C1 0.0
C6 N2 C7 C8 61(3)
C6 C1 C2 C3 0.0
C7 N2 C6 C1 107(2)
C7 N2 C6 C5 -68(2)
C7 C8 C9 C10 177.3(16)
C7 C8 C13 C12 -177.5(15)
C8 C9 C10 C11 0.0
C9 C8 C13 C12 0.0
C9 C10 C11 C12 0.0
C9 C10 C11 C14 -179.7(15)
C10 C11 C12 C13 0.0
C10 C11 C14 N3 -85.8(17)
C11 C12 C13 C8 0.0
C11 C14 N3 Pd2 -51.7(17)
C11 C14 N3 C15 72.4(19)
C12 C11 C14 N3 94.5(16)
C13 C8 C9 C10 0.0
C14 C11 C12 C13 179.7(15)
C14 N3 C15 C16 62.4(16)
C14 N3 C15 C20 -121.5(14)
Pd2 N3 C15 C16 -167.4(7)
Pd2 N3 C15 C20 8.7(13)
Pd2 N4 C20 C15 -22.2(13)
Pd2 N4 C20 C19 163.2(8)
Pd2 N4 C21 C22 -172.3(11)
N3 C15 C16 C17 176.1(14)
N3 C15 C20 N4 9.3(15)
N3 C15 C20 C19 -176.1(14)
N4 C21 C22 C23 -96.6(15)
N4 C21 C22 C27 82.7(15)
C15 C16 C17 C18 0.0
C16 C15 C20 N4 -174.6(13)
C16 C15 C20 C19 0.0
C16 C17 C18 C19 0.0
C17 C18 C19 C20 0.0
C18 C19 C20 N4 174.5(14)
C18 C19 C20 C15 0.0
C20 N4 C21 C22 67.9(18)
C20 C15 C16 C17 0.0
C21 N4 C20 C15 101.1(13)
C21 N4 C20 C19 -73.4(16)
C21 C22 C23 C24 179.3(12)
C21 C22 C27 C26 -179.3(12)
C22 C23 C24 C25 0.0
C23 C22 C27 C26 0.0
C23 C24 C25 C26 0.0
C23 C24 C25 C28 179.2(14)
C24 C25 C26 C27 0.0
C24 C25 C28 N6 -73.7(18)
C25 C26 C27 C22 0.0
C25 C28 N6 Pd3 -52(2)
C25 C28 N6 C29 80.2(19)
C26 C25 C28 N6 105.4(17)
C27 C22 C23 C24 0.0
C28 C25 C26 C27 -179.2(13)
C28 N6 C29 C30 55.2(15)
C28 N6 C29 C34 -127.2(12)
Pd3 N5 C34 C29 -17.6(13)
Pd3 N5 C34 C33 167.1(7)
Pd3 N5 C35 C36 -159.0(16)
Pd3 N6 C29 C30 -169.5(7)
Pd3 N6 C29 C34 8.2(12)
N5 C35 C36 C37 -94.5(19)
N5 C35 C36 C41 84(2)
N6 C29 C30 C31 177.5(14)
N6 C29 C34 N5 6.9(14)
N6 C29 C34 C33 -177.7(12)
C29 C30 C31 C32 0.0
C30 C29 C34 N5 -175.4(13)
C30 C29 C34 C33 0.0
C30 C31 C32 C33 0.0
C31 C32 C33 C34 0.0
C32 C33 C34 N5 175.3(13)
C32 C33 C34 C29 0.0
C34 N5 C35 C36 81(2)
C34 C29 C30 C31 0.0
C35 N5 C34 C29 103.9(19)
C35 N5 C34 C33 -71(2)
C35 C36 C37 C38 178.7(16)
C35 C36 C41 C40 -178.8(15)
C36 C37 C38 C39 0.0
C37 C36 C41 C40 0.0
C37 C38 C39 C40 0.0
C37 C38 C39 C42 177(2)
C38 C39 C40 C41 0.0
C38 C39 C42 N1 -88(3)
C39 C40 C41 C36 0.0
C40 C39 C42 N1 89(3)
C41 C36 C37 C38 0.0
C42 N1 C1 C2 60(3)
C42 N1 C1 C6 -123(2)
C42 C39 C40 C41 -177(2)
Pd4 N7 C43 C44 -160.1(8)
Pd4 N7 C43 C48 21.6(13)
Pd4 N7 C84 C81 173.4(13)
Pd4 N8 C48 C43 -5.9(13)
Pd4 N8 C48 C47 164.4(8)
Pd4 N8 C49 C50 52(3)
N7 C43 C44 C45 -178.3(14)
N7 C43 C48 N8 -11.1(15)
N7 C43 C48 C47 178.3(14)
N8 C49 C50 C51 -92(3)
N8 C49 C50 C55 89(3)
C43 N7 C84 C81 -64(2)
C43 C44 C45 C46 0.0
C44 C43 C48 N8 170.7(14)
C44 C43 C48 C47 0.0
C44 C45 C46 C47 0.0
C45 C46 C47 C48 0.0
C46 C47 C48 N8 -169.9(15)
C46 C47 C48 C43 0.0
C48 N8 C49 C50 -75(3)
C48 C43 C44 C45 0.0
C49 N8 C48 C43 123.4(17)
C49 N8 C48 C47 -66(2)
C49 C50 C51 C52 -179.6(14)
C49 C50 C55 C54 179.6(15)
C50 C51 C52 C53 0.0
C51 C50 C55 C54 0.0
C51 C52 C53 C54 0.0
C51 C52 C53 C56 174.5(17)
C52 C53 C54 C55 0.0
C52 C53 C56 N9 -83(3)
C53 C54 C55 C50 0.0
C53 C56 N9 Pd5 -180(2)
C53 C56 N9 C57 -52(5)
C54 C53 C56 N9 91(3)
C55 C50 C51 C52 0.0
C56 C53 C54 C55 -174.5(17)
C56 N9 C57 C58 80(4)
C56 N9 C57 C62 -100(3)
Pd5 N9 C57 C58 -153.0(16)
Pd5 N9 C57 C62 27(3)
Pd5 N10 C62 C57 -6(3)
Pd5 N10 C62 C61 157.0(18)
Pd5 N10 C63 C64 55(3)
Cl9 Pd5 N10 C62 -162(2)
Cl9 Pd5 N10 C63 57(2)
N9 Pd5 N10 C62 16(2)
N9 Pd5 N10 C63 -125(3)
N9 C57 C58 C59 180(2)
N9 C57 C62 N10 -14(2)
N9 C57 C62 C61 -180(2)
N10 C63 C64 C65 -85(3)
N10 C63 C64 C69 84(3)
C57 C58 C59 C60 0.0
C58 C57 C62 N10 166(2)
C58 C57 C62 C61 0.0
C58 C59 C60 C61 0.0
C59 C60 C61 C62 0.0
C60 C61 C62 N10 -161(3)
C60 C61 C62 C57 0.0
C62 N10 C63 C64 -92(3)
C62 C57 C58 C59 0.0
C63 N10 C62 C57 139(2)
C63 N10 C62 C61 -58(3)
C63 C64 C65 C66 169(2)
C63 C64 C69 C68 -169(3)
C64 C65 C66 C67 0.0
C65 C64 C69 C68 0.0
C65 C66 C67 C68 0.0
C65 C66 C67 C70 172(2)
C66 C67 C68 C69 0.0
C66 C67 C70 N11 -81(3)
C67 C68 C69 C64 0.0
C67 C70 N11 Pd6 -53(3)
C67 C70 N11 C71 167(2)
C68 C67 C70 N11 91(3)
C69 C64 C65 C66 0.0
C70 C67 C68 C69 -172(2)
C70 N11 C71 C72 -62(2)
C70 N11 C71 C76 124.8(16)
Pd6 N11 C71 C72 166.1(11)
Pd6 N11 C71 C76 -7.5(18)
Pd6 N12 C76 C71 19.1(16)
Pd6 N12 C76 C75 -164.7(9)
Pd6 N12 C77 C78 -69(3)
Cl11 Pd6 N11 C70 -92(6)
Cl11 Pd6 N11 C71 36(6)
Cl12 Pd6 N11 C70 71.5(16)
Cl12 Pd6 N11 C71 -161.0(18)
N11 C71 C72 C73 -173(2)
N11 C71 C76 N12 -8.9(15)
N11 C71 C76 C75 174.6(14)
N12 Pd6 N11 C70 -112.6(15)
N12 Pd6 N11 C71 14.9(16)
N12 C77 C78 C79 -87.2(19)
N12 C77 C78 C83 94(2)
C71 C72 C73 C74 0.0
C72 C71 C76 N12 176.5(16)
C72 C71 C76 C75 0.0
C72 C73 C74 C75 0.0
C73 C74 C75 C76 0.0
C74 C75 C76 N12 -176.1(17)
C74 C75 C76 C71 0.0
C76 N12 C77 C78 63(3)
C76 C71 C72 C73 0.0
C77 N12 C76 C71 -117.4(17)
C77 N12 C76 C75 59(2)
C77 C78 C79 C80 -179.2(15)
C77 C78 C83 C82 179.3(15)
C78 C79 C80 C81 0.0
C79 C78 C83 C82 0.0
C79 C80 C81 C82 0.0
C79 C80 C81 C84 179.6(15)
C80 C81 C82 C83 0.0
C80 C81 C84 N7 -79.5(19)
C81 C82 C83 C78 0.0
C82 C81 C84 N7 100.1(17)
C83 C78 C79 C80 0.0
C84 N7 C43 C44 76.8(17)
C84 N7 C43 C48 -101.4(16)
C84 C81 C82 C83 -179.6(15)
Br9 Pd5 N10 C62 -165(2)
Br9 Pd5 N10 C63 54(3)
Br10 Pd5 N10 C62 18(7)
Br10 Pd5 N10 C63 -123(6)
Br12 Pd6 N11 C70 80.5(15)
Br12 Pd6 N11 C71 -152.1(16)
